data_7705028
loop_
_publ_author_name
'Liu, Shuting'
'Lu, Jingjing'
'Li, Xiao-Lei'
'Zhu, Zhenhua'
'Tang, Jinkui'

_publ_section_title
;
 Counter anions influence the relaxation dynamics of phenoxy-bridged
 Dy<sub>2</sub> single molecule magnets.
;
_journal_issue 35
_journal_name_full 'Dalton transactions (Cambridge, England : 2003)'
_journal_page_first 12372
_journal_page_last 12379
_journal_paper_doi 10.1039/d0dt02451a
_journal_volume 49
_journal_year 2020
_chemical_formula_moiety 'C53 H49 Dy2 N12 O10, 2(C H4 O), 2(N O3), 3(H2 O)'
_chemical_formula_sum 'C55 H63 Dy2 N14 O21'
_chemical_formula_weight 1581.19
_space_group_crystal_system monoclinic
_space_group_IT_number 14
_space_group_name_Hall '-P 2ybc'
_space_group_name_H-M_alt 'P 1 21/c 1'
_atom_sites_solution_hydrogens mixed
_atom_sites_solution_primary dual
_audit_creation_date 2020-08-01
_audit_creation_method
;
Olex2 1.3
(compiled 2020.07.31 svn.rc2a77460 for OlexSys, GUI svn.r6143)
;
_audit_update_record
;
2020-08-03 deposited with the CCDC.	2020-08-04 downloaded from the CCDC.
;
_cell_angle_alpha 90
_cell_angle_beta 92.250(5)
_cell_angle_gamma 90
_cell_formula_units_Z 4
_cell_length_a 14.515(3)
_cell_length_b 18.063(4)
_cell_length_c 27.276(7)
_cell_measurement_reflns_used 8642
_cell_measurement_temperature 273(2)
_cell_measurement_theta_max 24.55
_cell_measurement_theta_min 2.26
_cell_volume 7146(3)
_computing_molecular_graphics 'Olex2 1.3 (Dolomanov et al., 2009)'
_computing_publication_material 'Olex2 1.3 (Dolomanov et al., 2009)'
_computing_structure_refinement 'SHELXL 2018/3 (Sheldrick, 2015)'
_computing_structure_solution 'XT  (Sheldrick, 2015)'
_diffrn_ambient_temperature 273.15
_diffrn_measured_fraction_theta_full 0.996
_diffrn_measured_fraction_theta_max 0.996
_diffrn_measurement_device_type 'Bruker APEX-II CCD'
_diffrn_measurement_method '\f and \w scans'
_diffrn_radiation_type MoK\a
_diffrn_radiation_wavelength 0.71073
_diffrn_reflns_av_R_equivalents 0.1037
_diffrn_reflns_av_unetI/netI 0.1058
_diffrn_reflns_Laue_measured_fraction_full 0.996
_diffrn_reflns_Laue_measured_fraction_max 0.996
_diffrn_reflns_limit_h_max 16
_diffrn_reflns_limit_h_min -17
_diffrn_reflns_limit_k_max 21
_diffrn_reflns_limit_k_min -14
_diffrn_reflns_limit_l_max 32
_diffrn_reflns_limit_l_min -31
_diffrn_reflns_number 39282
_diffrn_reflns_point_group_measured_fraction_full 0.996
_diffrn_reflns_point_group_measured_fraction_max 0.996
_diffrn_reflns_theta_full 24.779
_diffrn_reflns_theta_max 24.779
_diffrn_reflns_theta_min 1.801
_diffrn_source_current 30.0
_diffrn_source_power 1.35
_diffrn_source_voltage 45.0
_diffrn_standards_number 0
_exptl_absorpt_coefficient_mu 2.151
_exptl_absorpt_correction_T_max 0.813
_exptl_absorpt_correction_T_min 0.782
_exptl_absorpt_correction_type multi-scan
_exptl_crystal_colour 'metallic light colourless'
_exptl_crystal_colour_lustre metallic
_exptl_crystal_colour_modifier light
_exptl_crystal_colour_primary colourless
_exptl_crystal_density_diffrn 1.470
_exptl_crystal_description block
_exptl_crystal_F_000 3164
_exptl_crystal_size_max 0.12
_exptl_crystal_size_mid 0.11
_exptl_crystal_size_min 0.1
_refine_diff_density_max 1.829
_refine_diff_density_min -1.425
_refine_diff_density_rms 0.152
_refine_ls_extinction_method none
_refine_ls_goodness_of_fit_ref 0.995
_refine_ls_hydrogen_treatment constr
_refine_ls_matrix_type full
_refine_ls_number_parameters 824
_refine_ls_number_reflns 12233
_refine_ls_number_restraints 33
_refine_ls_restrained_S_all 0.995
_refine_ls_R_factor_all 0.0932
_refine_ls_R_factor_gt 0.0586
_refine_ls_shift/su_max 0.001
_refine_ls_shift/su_mean 0.000
_refine_ls_structure_factor_coef Fsqd
_refine_ls_weighting_details 'w=1/[\s^2^(Fo^2^)+(0.0730P)^2^] where P=(Fo^2^+2Fc^2^)/3'
_refine_ls_weighting_scheme calc
_refine_ls_wR_factor_gt 0.1368
_refine_ls_wR_factor_ref 0.1544
_reflns_Friedel_coverage 0.000
_reflns_number_gt 8139
_reflns_number_total 12233
_reflns_threshold_expression 'I > 2\s(I)'
_cod_data_source_file d0dt02451a2.cif
_cod_data_source_block Dy2-NO3
_cod_depositor_comments 'Adding full bibliography for 7705026--7705029.cif.'
_cod_database_code 7705028
_shelx_shelxl_version_number 2018/3
_shelx_space_group_comment
;
The symmetry employed for this shelxl refinement is uniquely defined
by the following loop, which should always be used as a source of
symmetry information in preference to the above space-group names.
They are only intended as comments.
;
_shelx_estimated_absorpt_t_max 0.814
_shelx_estimated_absorpt_t_min 0.782
_olex2_refinement_description
;
1. Fixed Uiso
 At 1.2 times of:
  All C(H) groups, All N(H) groups
 At 1.5 times of:
  All C(H,H,H) groups, All O(H) groups, All O(H,H) groups
2. Restrained distances
 C54-O11
 1.4 with sigma of 0.02
 Dy2-H6A \\sim Dy2-H6B
 with sigma of 0.02
3. Rigid bond restraints
 O5, C55
 with sigma for 1-2 distances of 0.001 and sigma for 1-3 distances of 0.001
4. Uiso/Uaniso restraints and constraints
Uanis(C54) \\sim Ueq, Uanis(O21) \\sim Ueq: with sigma of 0.001 and sigma for
terminal atoms of 0.002
Uanis(N14) \\sim Ueq: with sigma of 0.001 and sigma for terminal atoms of 0.002
Uanis(O22) \\sim Ueq: with sigma of 0.001 and sigma for terminal atoms of 0.002
Uanis(C55) \\sim Ueq: with sigma of 0.001 and sigma for terminal atoms of 0.002
5.a Everything fixed:
 O15, H15A, H15B, O17, H17A
5.b Riding coordinates:
 O16(H16A,H16B)
5.c Free rotating group:
 O6(H6A,H6B), O13(H13A,H13B)
5.d Aromatic/amide H refined with riding coordinates:
 C3(H3), C4(H4), C5(H5), C8(H8), C10(H10), C11(H11), C12(H12), C15(H15),
 C16(H16), C17(H17), C19(H19), C21(H21), C22(H22), C23(H23), C29(H29), C30(H30),
  C31(H31), C34(H34), C36(H36), C37(H37), C38(H38), C41(H41), C42(H42),
 C43(H43), C45(H45), C49(H49), C50(H50), C51(H51), N2(H2), N5(H5A), N8(H8A),
 N11(H11A)
5.e Tetrahedral OH refined with riding coordinates:
 O11(H11B)
5.f Idealised Me refined as rotating group:
 C1(H1A,H1B,H1C), C26(H26A,H26B,H26C), C27(H27A,H27B,H27C), C52(H52A,H52B,
 H52C), C53(H53A,H53B,H53C), C54(H54A,H54B,H54C), C55(H55A,H55B,H55C)
;
_smtbx_masks_void_probe_radius 1.2
_smtbx_masks_void_truncation_radius 1.2
_olex2_submission_special_instructions 'No special instructions were received'

loop_
_space_group_symop_operation_xyz
'x, y, z'
'-x, y+1/2, -z+1/2'
'-x, -y, -z'
'x, -y-1/2, z-1/2'

loop_
_atom_site_label
_atom_site_type_symbol
_atom_site_fract_x
_atom_site_fract_y
_atom_site_fract_z
_atom_site_U_iso_or_equiv
_atom_site_adp_type
_atom_site_occupancy
_atom_site_site_symmetry_order
_atom_site_calc_flag
_atom_site_refinement_flags_posn
_atom_site_refinement_flags_adp
_atom_site_refinement_flags_occupancy
_atom_site_disorder_assembly
_atom_site_disorder_group
C1 C 0.3251(7) 0.8856(5) 0.2104(4) 0.054(3) Uani 1 1 d . . . . .
H1A H 0.371917 0.864551 0.190778 0.081 Uiso 1 1 calc R U . . .
H1B H 0.353513 0.911839 0.237582 0.081 Uiso 1 1 calc R U . . .
H1C H 0.288053 0.919244 0.190743 0.081 Uiso 1 1 calc R U . . .
C2 C 0.2239(6) 0.7830(5) 0.1940(4) 0.042(2) Uani 1 1 d . . . . .
C3 C 0.2219(6) 0.7928(5) 0.1439(3) 0.040(2) Uani 1 1 d . . . . .
H3 H 0.253255 0.832418 0.130538 0.048 Uiso 1 1 calc R U . . .
C4 C 0.1734(7) 0.7438(6) 0.1133(4) 0.052(3) Uani 1 1 d . . . . .
H4 H 0.175856 0.748330 0.079398 0.062 Uiso 1 1 calc R U . . .
C5 C 0.1224(7) 0.6894(5) 0.1331(4) 0.044(2) Uani 1 1 d . . . . .
H5 H 0.086654 0.658773 0.112572 0.053 Uiso 1 1 calc R U . . .
C6 C 0.1227(6) 0.6783(5) 0.1843(3) 0.040(2) Uani 1 1 d . . . . .
C7 C 0.1751(6) 0.7232(5) 0.2156(3) 0.033(2) Uani 1 1 d . . . . .
C8 C 0.0587(6) 0.6246(5) 0.2023(3) 0.033(2) Uani 1 1 d . . . . .
H8 H 0.018581 0.601912 0.179518 0.040 Uiso 1 1 calc R U . . .
C9 C -0.0417(6) 0.5497(5) 0.3047(3) 0.032(2) Uani 1 1 d . . . . .
C10 C -0.1255(6) 0.5170(5) 0.3161(4) 0.049(3) Uani 1 1 d . . . . .
H10 H -0.166910 0.500780 0.291581 0.059 Uiso 1 1 calc R U . . .
C11 C -0.1444(7) 0.5098(6) 0.3638(4) 0.052(3) Uani 1 1 d . . . . .
H11 H -0.200221 0.489094 0.372283 0.063 Uiso 1 1 calc R U . . .
C12 C -0.0831(7) 0.5322(6) 0.3999(4) 0.054(3) Uani 1 1 d . . . . .
H12 H -0.097307 0.526388 0.432656 0.065 Uiso 1 1 calc R U . . .
C13 C -0.0009(6) 0.5633(5) 0.3883(3) 0.035(2) Uani 1 1 d . . . . .
C14 C 0.0692(6) 0.5912(5) 0.4239(3) 0.039(2) Uani 1 1 d . . . . .
C15 C 0.0570(7) 0.5907(6) 0.4734(4) 0.052(3) Uani 1 1 d . . . . .
H15 H 0.004485 0.569236 0.485728 0.063 Uiso 1 1 calc R U . . .
C16 C 0.1216(8) 0.6217(5) 0.5044(4) 0.050(3) Uani 1 1 d . . . . .
H16 H 0.113293 0.621025 0.538019 0.061 Uiso 1 1 calc R U . . .
C17 C 0.1985(8) 0.6537(6) 0.4865(4) 0.054(3) Uani 1 1 d . . . . .
H17 H 0.242461 0.676278 0.507203 0.064 Uiso 1 1 calc R U . . .
C18 C 0.2085(6) 0.6511(5) 0.4360(3) 0.035(2) Uani 1 1 d . . . . .
C19 C 0.3731(6) 0.7042(5) 0.3521(3) 0.038(2) Uani 1 1 d . . . . .
H19 H 0.412821 0.728074 0.374520 0.046 Uiso 1 1 calc R U . . .
C20 C 0.3978(6) 0.7001(5) 0.3009(3) 0.034(2) Uani 1 1 d . . . . .
C21 C 0.4617(6) 0.7518(5) 0.2855(4) 0.041(2) Uani 1 1 d . . . . .
H21 H 0.487807 0.785389 0.307855 0.049 Uiso 1 1 calc R U . . .
C22 C 0.4866(6) 0.7533(5) 0.2371(4) 0.044(2) Uani 1 1 d . . . . .
H22 H 0.529538 0.787652 0.226963 0.053 Uiso 1 1 calc R U . . .
C23 C 0.4476(6) 0.7037(5) 0.2038(4) 0.043(3) Uani 1 1 d . . . . .
H23 H 0.462386 0.706014 0.170958 0.052 Uiso 1 1 calc R U . . .
C24 C 0.3870(6) 0.6512(5) 0.2192(3) 0.037(2) Uani 1 1 d . . . . .
C25 C 0.3629(5) 0.6468(5) 0.2684(3) 0.030(2) Uani 1 1 d . . . . .
C26 C 0.3593(8) 0.6024(6) 0.1386(3) 0.057(3) Uani 1 1 d . . . . .
H26A H 0.338945 0.649685 0.126333 0.085 Uiso 1 1 calc R U . . .
H26B H 0.325046 0.563836 0.121984 0.085 Uiso 1 1 calc R U . . .
H26C H 0.423798 0.596433 0.132999 0.085 Uiso 1 1 calc R U . . .
C27 C 0.1734(8) 0.1921(6) 0.3743(4) 0.066(3) Uani 1 1 d . . . . .
H27A H 0.108862 0.199268 0.366904 0.099 Uiso 1 1 calc R U . . .
H27B H 0.184750 0.193389 0.409231 0.099 Uiso 1 1 calc R U . . .
H27C H 0.192203 0.144961 0.361857 0.099 Uiso 1 1 calc R U . . .
C28 C 0.2160(6) 0.2556(5) 0.3020(3) 0.035(2) Uani 1 1 d . . . . .
C29 C 0.1639(7) 0.2099(5) 0.2717(4) 0.052(3) Uani 1 1 d . . . . .
H29 H 0.130289 0.171739 0.285344 0.062 Uiso 1 1 calc R U . . .
C30 C 0.1603(7) 0.2197(6) 0.2205(4) 0.055(3) Uani 1 1 d . . . . .
H30 H 0.122203 0.190436 0.200240 0.066 Uiso 1 1 calc R U . . .
C31 C 0.2141(7) 0.2731(5) 0.2015(4) 0.048(3) Uani 1 1 d . . . . .
H31 H 0.214742 0.278768 0.167613 0.058 Uiso 1 1 calc R U . . .
C32 C 0.2688(6) 0.3202(5) 0.2315(3) 0.036(2) Uani 1 1 d . . . . .
C33 C 0.2690(6) 0.3144(5) 0.2831(3) 0.034(2) Uani 1 1 d . . . . .
C34 C 0.3316(6) 0.3681(5) 0.2079(3) 0.036(2) Uani 1 1 d . . . . .
H34 H 0.336281 0.362859 0.174161 0.043 Uiso 1 1 calc R U . . .
C35 C 0.5067(6) 0.4991(5) 0.2194(4) 0.036(2) Uani 1 1 d . . . . .
C36 C 0.5750(7) 0.5279(6) 0.1899(4) 0.052(3) Uani 1 1 d . . . . .
H36 H 0.577269 0.514848 0.156951 0.062 Uiso 1 1 calc R U . . .
C37 C 0.6375(7) 0.5752(7) 0.2105(4) 0.063(3) Uani 1 1 d . . . . .
H37 H 0.684529 0.593857 0.191872 0.076 Uiso 1 1 calc R U . . .
C38 C 0.6318(7) 0.5962(6) 0.2592(4) 0.054(3) Uani 1 1 d . . . . .
H38 H 0.673662 0.629979 0.273014 0.065 Uiso 1 1 calc R U . . .
C39 C 0.5639(6) 0.5666(5) 0.2868(3) 0.035(2) Uani 1 1 d . . . . .
C40 C 0.5520(6) 0.5835(5) 0.3380(4) 0.038(2) Uani 1 1 d . . . . .
C41 C 0.6142(7) 0.6293(6) 0.3650(4) 0.057(3) Uani 1 1 d . . . . .
H41 H 0.661733 0.653391 0.349608 0.068 Uiso 1 1 calc R U . . .
C42 C 0.6031(8) 0.6374(6) 0.4137(4) 0.062(3) Uani 1 1 d . . . . .
H42 H 0.646204 0.664278 0.432503 0.075 Uiso 1 1 calc R U . . .
C43 C 0.5302(7) 0.6067(6) 0.4353(4) 0.052(3) Uani 1 1 d . . . . .
H43 H 0.521740 0.613739 0.468557 0.062 Uiso 1 1 calc R U . . .
C44 C 0.4691(6) 0.5654(5) 0.4076(3) 0.039(2) Uani 1 1 d . . . . .
C45 C 0.2621(6) 0.4715(5) 0.4226(3) 0.035(2) Uani 1 1 d . . . . .
H45 H 0.262208 0.476343 0.456500 0.042 Uiso 1 1 calc R U . . .
C46 C 0.1840(6) 0.4348(5) 0.3978(3) 0.034(2) Uani 1 1 d . . . . .
C47 C 0.1604(5) 0.4462(4) 0.3484(3) 0.028(2) Uani 1 1 d . . . . .
C48 C 0.0885(6) 0.4045(5) 0.3272(3) 0.032(2) Uani 1 1 d . . . . .
C49 C 0.0363(6) 0.3583(5) 0.3547(4) 0.041(2) Uani 1 1 d . . . . .
H49 H -0.012511 0.331929 0.340108 0.050 Uiso 1 1 calc R U . . .
C50 C 0.0569(7) 0.3513(5) 0.4046(4) 0.048(3) Uani 1 1 d . . . . .
H50 H 0.020964 0.320879 0.423711 0.058 Uiso 1 1 calc R U . . .
C51 C 0.1292(7) 0.3885(5) 0.4256(4) 0.049(3) Uani 1 1 d . . . . .
H51 H 0.142623 0.383157 0.459085 0.059 Uiso 1 1 calc R U . . .
C52 C 0.0041(7) 0.3718(6) 0.2522(4) 0.056(3) Uani 1 1 d . . . . .
H52A H 0.018911 0.320126 0.254963 0.084 Uiso 1 1 calc R U . . .
H52B H 0.000643 0.385691 0.218199 0.084 Uiso 1 1 calc R U . . .
H52C H -0.054172 0.380956 0.266489 0.084 Uiso 1 1 calc R U . . .
C53 C 0.3781(12) 0.2861(11) 0.4443(6) 0.149(8) Uani 1 1 d . . . . .
H53A H 0.357612 0.336110 0.448782 0.224 Uiso 1 1 calc R U . . .
H53B H 0.429670 0.276202 0.466451 0.224 Uiso 1 1 calc R U . . .
H53C H 0.328749 0.252579 0.450967 0.224 Uiso 1 1 calc R U . . .
C54 C 0.2642(14) 0.8732(11) 0.3618(7) 0.175(9) Uani 1 1 d D U . . .
H54A H 0.325601 0.881478 0.351169 0.262 Uiso 1 1 calc R U . . .
H54B H 0.263336 0.829609 0.381918 0.262 Uiso 1 1 calc R U . . .
H54C H 0.244846 0.915104 0.380523 0.262 Uiso 1 1 calc R U . . .
C55 C 0.0345(9) 0.7675(7) 0.3805(5) 0.087(3) Uani 1 1 d . U . . .
H55A H 0.017443 0.728379 0.402161 0.131 Uiso 1 1 calc R U . . .
H55B H -0.020024 0.788493 0.365025 0.131 Uiso 1 1 calc R U . . .
H55C H 0.067253 0.805131 0.398914 0.131 Uiso 1 1 calc R U . . .
Dy1 Dy 0.16891(3) 0.62225(2) 0.31558(2) 0.02839(13) Uani 1 1 d . . . . .
Dy2 Dy 0.36542(3) 0.47471(2) 0.31238(2) 0.02728(13) Uani 1 1 d D . . . .
N1 N 0.0529(4) 0.6058(4) 0.2473(3) 0.0329(18) Uani 1 1 d . . . . .
N2 N -0.0212(5) 0.5615(4) 0.2576(3) 0.0399(19) Uani 1 1 d . . . . .
H2 H -0.054065 0.541566 0.234203 0.048 Uiso 1 1 calc R U . . .
N3 N 0.0203(4) 0.5731(4) 0.3399(3) 0.0326(17) Uani 1 1 d . . . . .
N4 N 0.1463(5) 0.6185(4) 0.4052(3) 0.0332(17) Uani 1 1 d . . . . .
N5 N 0.2836(6) 0.6827(5) 0.4170(3) 0.050(2) Uani 1 1 d . . . . .
H5A H 0.322413 0.706871 0.435435 0.060 Uiso 1 1 calc R U . . .
N6 N 0.2970(5) 0.6754(4) 0.3676(2) 0.0349(18) Uani 1 1 d . . . . .
N7 N 0.3827(5) 0.4183(4) 0.2295(3) 0.0355(18) Uani 1 1 d . . . . .
N8 N 0.4460(5) 0.4501(4) 0.1998(3) 0.040(2) Uani 1 1 d . . . . .
H8A H 0.446738 0.438946 0.169151 0.048 Uiso 1 1 calc R U . . .
N9 N 0.5007(5) 0.5179(4) 0.2659(3) 0.0321(17) Uani 1 1 d . . . . .
N10 N 0.4789(4) 0.5545(4) 0.3594(3) 0.0296(17) Uani 1 1 d . . . . .
N11 N 0.3969(5) 0.5313(4) 0.4288(3) 0.0389(19) Uani 1 1 d . . . . .
H11A H 0.393311 0.531003 0.460187 0.047 Uiso 1 1 calc R U . . .
N12 N 0.3304(5) 0.4974(4) 0.3999(2) 0.0312(17) Uani 1 1 d . . . . .
N13 N 0.6523(6) 0.4556(5) 0.4424(3) 0.052(2) Uani 1 1 d . . . . .
O10 O 0.0739(4) 0.4143(3) 0.2773(2) 0.0400(15) Uani 1 1 d . . . . .
O3 O 0.2064(4) 0.4939(3) 0.3207(2) 0.0304(14) Uani 1 1 d . . . . .
O4 O 0.3152(4) 0.3576(3) 0.3127(2) 0.0320(14) Uani 1 1 d . . . . .
O9 O 0.2246(4) 0.2494(3) 0.3521(3) 0.0485(18) Uani 1 1 d . . . . .
O7 O 0.2679(5) 0.8278(4) 0.2283(2) 0.0486(17) Uani 1 1 d . . . . .
O1 O 0.1800(4) 0.7146(3) 0.2625(2) 0.0360(14) Uani 1 1 d . . . . .
O8 O 0.3450(5) 0.5984(4) 0.1895(2) 0.0449(17) Uani 1 1 d . . . . .
O2 O 0.3081(3) 0.5914(3) 0.28309(19) 0.0271(13) Uani 1 1 d . . . . .
O5 O 0.0937(5) 0.7378(3) 0.3430(3) 0.064(2) Uani 1 1 d . U . . .
O6 O 0.4765(4) 0.3989(3) 0.3550(2) 0.0391(15) Uani 1 1 d G . . . .
H6A H 0.486376 0.352926 0.351032 0.059 Uiso 1 1 d DG U . . .
H6B H 0.513908 0.411305 0.378342 0.059 Uiso 1 1 d DG U . . .
O15 O 0.184380 0.490460 0.199740 0.135 Uani 1 1 d . . . . .
H15A H 0.169040 0.494810 0.169480 0.203 Uiso 1 1 d . U . . .
H15B H 0.239140 0.507130 0.202140 0.203 Uiso 1 1 d . U . . .
O16 O 0.3940(7) 0.7749(6) 0.4851(5) 0.166(6) Uani 1 1 d . . . . .
H16A H 0.441032 0.789548 0.470249 0.250 Uiso 1 1 d R U . . .
H16B H 0.415782 0.747868 0.508299 0.250 Uiso 1 1 d R U . . .
O17 O 0.404420 0.276510 0.396070 0.106 Uani 1 1 d . . . . .
H17A H 0.358770 0.268040 0.378290 0.159 Uiso 1 1 d . U . . .
O11 O 0.2009(6) 0.8633(4) 0.3187(3) 0.071(2) Uani 1 1 d D . . . .
H11B H 0.191090 0.819019 0.314334 0.107 Uiso 1 1 calc R U . . .
O20 O 0.6463(5) 0.4412(4) 0.3976(3) 0.062(2) Uani 1 1 d . . . . .
O18 O 0.7168(6) 0.4933(5) 0.4590(3) 0.077(2) Uani 1 1 d . . . . .
O19 O 0.5935(6) 0.4324(5) 0.4705(3) 0.093(3) Uani 1 1 d . . . . .
O13 O -0.1327(8) 0.5065(5) 0.1785(4) 0.094(3) Uani 1 1 d G . . . .
H13A H -0.095088 0.507608 0.155391 0.141 Uiso 1 1 d G U . . .
H13B H -0.155596 0.463110 0.177076 0.141 Uiso 1 1 d G U . . .
O22 O 0.4348(14) 0.3390(11) 0.0407(8) 0.229(8) Uani 1 1 d . U . . .
O23 O 0.5074(11) 0.3709(10) 0.1059(5) 0.186(7) Uani 1 1 d . . . . .
O21 O 0.3715(14) 0.4103(10) 0.0875(6) 0.214(7) Uani 1 1 d . U . . .
N14 N 0.4450(17) 0.3744(12) 0.0822(8) 0.158(7) Uani 1 1 d . U . . .

loop_
_atom_site_aniso_label
_atom_site_aniso_U_11
_atom_site_aniso_U_22
_atom_site_aniso_U_33
_atom_site_aniso_U_23
_atom_site_aniso_U_13
_atom_site_aniso_U_12
C1 0.055(7) 0.037(6) 0.070(7) 0.015(5) 0.004(6) -0.021(5)
C2 0.021(5) 0.037(6) 0.068(7) 0.018(5) 0.008(5) 0.000(4)
C3 0.039(6) 0.042(6) 0.040(6) 0.018(5) 0.015(5) 0.001(5)
C4 0.048(7) 0.066(8) 0.042(6) 0.009(6) 0.014(5) 0.013(6)
C5 0.050(6) 0.034(6) 0.049(6) 0.003(5) 0.003(5) 0.002(5)
C6 0.033(5) 0.039(6) 0.047(6) 0.011(5) -0.001(5) 0.014(4)
C7 0.022(5) 0.033(5) 0.044(6) 0.007(4) 0.001(4) 0.006(4)
C8 0.029(5) 0.036(5) 0.034(5) 0.008(4) -0.003(4) -0.002(4)
C9 0.021(5) 0.030(5) 0.044(6) 0.003(4) 0.008(4) 0.001(4)
C10 0.028(5) 0.044(6) 0.077(8) 0.004(5) 0.005(5) -0.019(5)
C11 0.036(6) 0.057(7) 0.065(8) 0.006(6) 0.024(6) -0.013(5)
C12 0.048(7) 0.057(7) 0.059(7) 0.005(6) 0.015(6) -0.009(6)
C13 0.021(5) 0.027(5) 0.057(6) 0.001(4) 0.015(4) -0.005(4)
C14 0.037(6) 0.032(5) 0.049(6) 0.001(4) 0.019(5) -0.007(4)
C15 0.045(7) 0.053(7) 0.062(7) 0.006(6) 0.023(6) 0.003(5)
C16 0.063(8) 0.057(7) 0.032(5) 0.003(5) 0.012(5) -0.008(6)
C17 0.065(8) 0.054(7) 0.043(6) -0.008(5) 0.019(6) 0.004(6)
C18 0.040(6) 0.033(5) 0.035(5) 0.001(4) 0.017(4) -0.007(4)
C19 0.026(5) 0.049(6) 0.040(5) 0.008(5) 0.003(4) -0.008(4)
C20 0.017(4) 0.034(5) 0.052(6) 0.005(4) 0.006(4) 0.008(4)
C21 0.031(5) 0.031(5) 0.061(7) -0.003(5) -0.007(5) -0.006(4)
C22 0.033(6) 0.039(6) 0.061(7) 0.011(5) 0.012(5) -0.002(4)
C23 0.031(5) 0.047(6) 0.053(6) 0.018(5) 0.017(5) 0.005(5)
C24 0.027(5) 0.041(6) 0.044(6) 0.008(5) 0.005(4) -0.004(4)
C25 0.013(4) 0.029(5) 0.048(6) 0.010(4) 0.004(4) -0.001(4)
C26 0.064(8) 0.075(8) 0.030(6) -0.003(5) 0.000(5) -0.003(6)
C27 0.071(8) 0.052(7) 0.077(8) 0.013(6) 0.026(7) -0.017(6)
C28 0.019(5) 0.038(6) 0.050(6) 0.007(5) 0.004(4) -0.001(4)
C29 0.044(6) 0.028(6) 0.084(9) -0.007(5) 0.010(6) -0.010(5)
C30 0.045(7) 0.043(6) 0.076(8) -0.013(6) -0.003(6) -0.005(5)
C31 0.039(6) 0.040(6) 0.064(7) -0.010(5) -0.004(5) 0.004(5)
C32 0.015(4) 0.035(5) 0.057(6) -0.003(5) -0.001(4) -0.003(4)
C33 0.027(5) 0.022(5) 0.052(6) -0.006(4) -0.004(4) 0.004(4)
C34 0.029(5) 0.035(6) 0.043(6) -0.004(4) 0.003(4) 0.007(4)
C35 0.027(5) 0.034(5) 0.049(6) 0.006(4) 0.018(5) 0.004(4)
C36 0.053(7) 0.059(7) 0.044(6) -0.006(5) 0.021(5) 0.001(6)
C37 0.034(6) 0.084(9) 0.073(8) 0.020(7) 0.027(6) -0.013(6)
C38 0.035(6) 0.059(7) 0.069(8) 0.013(6) 0.007(5) -0.017(5)
C39 0.018(5) 0.041(6) 0.047(6) 0.004(4) 0.003(4) -0.002(4)
C40 0.022(5) 0.035(5) 0.057(6) 0.008(5) 0.003(4) 0.001(4)
C41 0.036(6) 0.058(7) 0.075(8) 0.016(6) -0.008(5) -0.031(5)
C42 0.055(8) 0.068(8) 0.063(8) -0.007(6) -0.006(6) -0.016(6)
C43 0.044(6) 0.064(7) 0.048(6) -0.019(5) -0.003(5) -0.009(5)
C44 0.031(5) 0.040(6) 0.046(6) -0.005(5) 0.000(4) 0.005(4)
C45 0.033(5) 0.038(5) 0.033(5) 0.001(4) 0.004(4) 0.006(4)
C46 0.030(5) 0.036(5) 0.036(5) 0.006(4) 0.005(4) -0.007(4)
C47 0.022(5) 0.018(4) 0.047(6) 0.001(4) 0.024(4) 0.008(4)
C48 0.018(5) 0.029(5) 0.050(6) 0.006(4) 0.004(4) 0.000(4)
C49 0.021(5) 0.045(6) 0.059(7) 0.002(5) 0.007(5) -0.003(4)
C50 0.037(6) 0.039(6) 0.070(8) 0.024(5) 0.021(5) -0.004(5)
C51 0.042(6) 0.064(7) 0.043(6) 0.004(5) 0.014(5) -0.009(5)
C52 0.031(6) 0.068(7) 0.067(7) -0.010(6) -0.015(5) 0.001(5)
C53 0.132(17) 0.21(2) 0.104(14) 0.035(13) -0.018(12) -0.036(15)
C54 0.174(9) 0.174(9) 0.176(9) 0.002(2) 0.006(2) -0.001(2)
C55 0.087(4) 0.089(4) 0.086(4) -0.004(2) 0.010(2) 0.005(2)
Dy1 0.0193(2) 0.0302(2) 0.0361(2) 0.00324(19) 0.00587(17) -0.00058(18)
Dy2 0.0179(2) 0.0293(2) 0.0349(2) -0.00077(18) 0.00406(17) -0.00167(17)
N1 0.013(4) 0.033(4) 0.053(5) 0.002(4) 0.000(3) -0.003(3)
N2 0.016(4) 0.050(5) 0.054(5) 0.006(4) -0.004(4) -0.004(3)
N3 0.016(4) 0.028(4) 0.055(5) 0.012(4) 0.010(3) 0.000(3)
N4 0.034(4) 0.030(4) 0.036(4) 0.000(3) 0.008(4) 0.003(3)
N5 0.050(5) 0.061(6) 0.039(5) 0.001(4) 0.014(4) -0.010(4)
N6 0.035(4) 0.039(4) 0.031(4) 0.001(3) 0.012(3) -0.001(4)
N7 0.034(4) 0.031(4) 0.042(5) 0.001(4) 0.008(4) -0.001(4)
N8 0.047(5) 0.040(5) 0.034(4) -0.007(4) 0.014(4) -0.001(4)
N9 0.017(4) 0.032(4) 0.048(5) 0.010(4) 0.008(3) 0.002(3)
N10 0.017(4) 0.032(4) 0.040(4) -0.002(3) 0.002(3) -0.006(3)
N11 0.035(5) 0.056(5) 0.026(4) -0.007(4) 0.002(3) -0.004(4)
N12 0.015(4) 0.050(5) 0.029(4) -0.001(3) 0.003(3) 0.000(3)
N13 0.038(5) 0.068(6) 0.050(6) -0.005(5) -0.012(5) 0.013(5)
O10 0.035(4) 0.038(4) 0.046(4) -0.002(3) -0.005(3) -0.005(3)
O3 0.019(3) 0.029(3) 0.044(4) 0.005(3) 0.001(3) -0.001(3)
O4 0.027(3) 0.032(3) 0.038(3) -0.003(3) 0.007(3) -0.003(3)
O9 0.035(4) 0.045(4) 0.065(5) 0.006(3) 0.005(3) -0.017(3)
O7 0.048(4) 0.051(4) 0.047(4) 0.000(3) 0.004(3) -0.017(4)
O1 0.031(4) 0.033(4) 0.043(4) 0.007(3) 0.002(3) -0.001(3)
O8 0.050(4) 0.054(4) 0.031(4) -0.003(3) 0.013(3) -0.001(3)
O2 0.013(3) 0.035(3) 0.034(3) 0.003(3) 0.006(2) 0.005(2)
O5 0.074(6) 0.034(4) 0.084(5) 0.012(4) 0.005(4) 0.007(4)
O6 0.028(4) 0.035(4) 0.054(4) 0.000(3) -0.007(3) 0.001(3)
O15 0.101 0.137 0.169 -0.014 0.015 0.014
O16 0.086(9) 0.147(10) 0.263(16) 0.020(10) -0.036(9) -0.061(8)
O17 0.094 0.112 0.109 0.050 -0.034 -0.024
O11 0.071(6) 0.067(5) 0.077(6) -0.005(4) 0.006(5) 0.002(4)
O20 0.048(5) 0.095(6) 0.043(4) -0.015(4) 0.004(4) -0.011(4)
O18 0.061(6) 0.114(7) 0.054(5) -0.015(5) -0.012(4) -0.012(5)
O19 0.079(7) 0.142(9) 0.059(5) -0.001(5) 0.029(5) -0.021(6)
O13 0.110(9) 0.057(5) 0.112(8) 0.007(5) -0.043(6) -0.040(5)
O22 0.229(8) 0.229(8) 0.229(8) -0.002(2) 0.008(2) 0.001(2)
O23 0.147(14) 0.271(19) 0.136(12) -0.056(11) -0.053(10) 0.008(13)
O21 0.214(8) 0.215(7) 0.213(8) 0.000(2) 0.009(2) 0.002(2)
N14 0.158(7) 0.158(7) 0.158(7) -0.0002(10) 0.0062(11) 0.0004(10)

loop_
_atom_type_symbol
_atom_type_description
_atom_type_scat_dispersion_real
_atom_type_scat_dispersion_imag
_atom_type_scat_source
C C 0.0033 0.0016 'International Tables Vol C Tables 4.2.6.8 and 6.1.1.4'
H H 0.0000 0.0000 'International Tables Vol C Tables 4.2.6.8 and 6.1.1.4'
Dy Dy -0.1892 4.4098 'International Tables Vol C Tables 4.2.6.8 and 6.1.1.4'
N N 0.0061 0.0033 'International Tables Vol C Tables 4.2.6.8 and 6.1.1.4'
O O 0.0106 0.0060 'International Tables Vol C Tables 4.2.6.8 and 6.1.1.4'

loop_
_geom_angle_atom_site_label_1
_geom_angle_atom_site_label_2
_geom_angle_atom_site_label_3
_geom_angle
_geom_angle_site_symmetry_1
_geom_angle_site_symmetry_3
_geom_angle_publ_flag
H1A C1 H1B 109.5 . . ?
H1A C1 H1C 109.5 . . ?
H1B C1 H1C 109.5 . . ?
O7 C1 H1A 109.5 . . ?
O7 C1 H1B 109.5 . . ?
O7 C1 H1C 109.5 . . ?
C3 C2 C7 121.0(10) . . ?
C3 C2 O7 126.2(8) . . ?
O7 C2 C7 112.7(8) . . ?
C2 C3 H3 119.8 . . ?
C2 C3 C4 120.3(9) . . ?
C4 C3 H3 119.8 . . ?
C3 C4 H4 120.2 . . ?
C5 C4 C3 119.6(9) . . ?
C5 C4 H4 120.2 . . ?
C4 C5 H5 119.4 . . ?
C4 C5 C6 121.1(10) . . ?
C6 C5 H5 119.4 . . ?
C5 C6 C8 117.1(9) . . ?
C7 C6 C5 120.5(9) . . ?
C7 C6 C8 122.0(8) . . ?
C6 C7 C2 117.2(9) . . ?
O1 C7 C2 119.5(9) . . ?
O1 C7 C6 123.3(8) . . ?
C6 C8 H8 117.5 . . ?
N1 C8 C6 124.9(8) . . ?
N1 C8 H8 117.5 . . ?
N2 C9 C10 120.5(9) . . ?
N2 C9 N3 117.4(7) . . ?
N3 C9 C10 122.1(8) . . ?
C9 C10 H10 121.0 . . ?
C11 C10 C9 118.0(10) . . ?
C11 C10 H10 121.0 . . ?
C10 C11 H11 119.4 . . ?
C10 C11 C12 121.2(9) . . ?
C12 C11 H11 119.4 . . ?
C11 C12 H12 119.8 . . ?
C11 C12 C13 120.4(10) . . ?
C13 C12 H12 119.8 . . ?
C12 C13 C14 125.3(9) . . ?
C12 C13 N3 120.2(9) . . ?
N3 C13 C14 114.4(7) . . ?
C15 C14 C13 122.4(8) . . ?
N4 C14 C13 116.3(8) . . ?
N4 C14 C15 121.3(9) . . ?
C14 C15 H15 120.0 . . ?
C16 C15 C14 119.9(9) . . ?
C16 C15 H15 120.0 . . ?
C15 C16 H16 119.8 . . ?
C15 C16 C17 120.4(10) . . ?
C17 C16 H16 119.8 . . ?
C16 C17 H17 121.3 . . ?
C16 C17 C18 117.3(10) . . ?
C18 C17 H17 121.3 . . ?
N4 C18 C17 122.6(8) . . ?
N4 C18 N5 118.5(8) . . ?
N5 C18 C17 118.9(9) . . ?
C20 C19 H19 118.9 . . ?
N6 C19 H19 118.9 . . ?
N6 C19 C20 122.2(8) . . ?
C21 C20 C19 116.6(9) . . ?
C21 C20 C25 120.1(8) . . ?
C25 C20 C19 123.3(8) . . ?
C20 C21 H21 119.9 . . ?
C22 C21 C20 120.2(9) . . ?
C22 C21 H21 119.9 . . ?
C21 C22 H22 120.0 . . ?
C23 C22 C21 120.0(9) . . ?
C23 C22 H22 120.0 . . ?
C22 C23 H23 120.1 . . ?
C24 C23 C22 119.9(9) . . ?
C24 C23 H23 120.1 . . ?
C23 C24 C25 121.3(9) . . ?
C23 C24 O8 125.0(9) . . ?
O8 C24 C25 113.7(7) . . ?
C20 C25 C24 118.2(8) . . ?
O2 C25 C20 121.9(8) . . ?
O2 C25 C24 119.9(8) . . ?
H26A C26 H26B 109.5 . . ?
H26A C26 H26C 109.5 . . ?
H26B C26 H26C 109.5 . . ?
O8 C26 H26A 109.5 . . ?
O8 C26 H26B 109.5 . . ?
O8 C26 H26C 109.5 . . ?
H27A C27 H27B 109.5 . . ?
H27A C27 H27C 109.5 . . ?
H27B C27 H27C 109.5 . . ?
O9 C27 H27A 109.5 . . ?
O9 C27 H27B 109.5 . . ?
O9 C27 H27C 109.5 . . ?
C29 C28 C33 121.6(9) . . ?
O9 C28 C29 125.2(8) . . ?
O9 C28 C33 113.3(8) . . ?
C28 C29 H29 119.4 . . ?
C28 C29 C30 121.3(9) . . ?
C30 C29 H29 119.4 . . ?
C29 C30 H30 121.0 . . ?
C31 C30 C29 117.9(10) . . ?
C31 C30 H30 121.0 . . ?
C30 C31 H31 119.0 . . ?
C30 C31 C32 121.9(10) . . ?
C32 C31 H31 119.0 . . ?
C31 C32 C33 121.0(9) . . ?
C31 C32 C34 117.4(9) . . ?
C33 C32 C34 121.3(8) . . ?
C32 C33 C28 116.1(8) . . ?
O4 C33 C28 119.9(8) . . ?
O4 C33 C32 124.0(8) . . ?
C32 C34 H34 117.2 . . ?
N7 C34 C32 125.6(9) . . ?
N7 C34 H34 117.2 . . ?
N8 C35 C36 118.9(9) . . ?
N9 C35 C36 122.1(9) . . ?
N9 C35 N8 119.0(8) . . ?
C35 C36 H36 120.9 . . ?
C37 C36 C35 118.3(10) . . ?
C37 C36 H36 120.9 . . ?
C36 C37 H37 119.8 . . ?
C36 C37 C38 120.5(9) . . ?
C38 C37 H37 119.8 . . ?
C37 C38 H38 120.3 . . ?
C39 C38 C37 119.3(10) . . ?
C39 C38 H38 120.3 . . ?
C38 C39 C40 124.3(9) . . ?
C38 C39 N9 120.2(9) . . ?
N9 C39 C40 115.5(7) . . ?
C41 C40 C39 121.9(8) . . ?
N10 C40 C39 117.8(8) . . ?
N10 C40 C41 120.3(9) . . ?
C40 C41 H41 120.7 . . ?
C42 C41 C40 118.6(9) . . ?
C42 C41 H41 120.7 . . ?
C41 C42 H42 119.7 . . ?
C41 C42 C43 120.6(10) . . ?
C43 C42 H42 119.7 . . ?
C42 C43 H43 120.4 . . ?
C42 C43 C44 119.2(10) . . ?
C44 C43 H43 120.4 . . ?
N10 C44 C43 122.0(9) . . ?
N10 C44 N11 117.4(8) . . ?
N11 C44 C43 120.5(9) . . ?
C46 C45 H45 118.4 . . ?
N12 C45 H45 118.4 . . ?
N12 C45 C46 123.2(8) . . ?
C47 C46 C45 122.6(8) . . ?
C47 C46 C51 119.4(9) . . ?
C51 C46 C45 118.0(8) . . ?
C46 C47 C48 118.2(8) . . ?
O3 C47 C46 122.1(8) . . ?
O3 C47 C48 119.7(8) . . ?
C49 C48 C47 121.6(9) . . ?
C49 C48 O10 123.4(8) . . ?
O10 C48 C47 115.0(7) . . ?
C48 C49 H49 120.3 . . ?
C48 C49 C50 119.3(9) . . ?
C50 C49 H49 120.3 . . ?
C49 C50 H50 119.9 . . ?
C51 C50 C49 120.2(9) . . ?
C51 C50 H50 119.9 . . ?
C46 C51 H51 119.5 . . ?
C50 C51 C46 121.0(10) . . ?
C50 C51 H51 119.5 . . ?
H52A C52 H52B 109.5 . . ?
H52A C52 H52C 109.5 . . ?
H52B C52 H52C 109.5 . . ?
O10 C52 H52A 109.5 . . ?
O10 C52 H52B 109.5 . . ?
O10 C52 H52C 109.5 . . ?
H53A C53 H53B 109.5 . . ?
H53A C53 H53C 109.5 . . ?
H53B C53 H53C 109.5 . . ?
O17 C53 H53A 109.5 . . ?
O17 C53 H53B 109.5 . . ?
O17 C53 H53C 109.5 . . ?
H54A C54 H54B 109.5 . . ?
H54A C54 H54C 109.5 . . ?
H54B C54 H54C 109.5 . . ?
O11 C54 H54A 109.5 . . ?
O11 C54 H54B 109.5 . . ?
O11 C54 H54C 109.5 . . ?
H55A C55 H55B 109.5 . . ?
H55A C55 H55C 109.5 . . ?
H55B C55 H55C 109.5 . . ?
O5 C55 H55A 109.5 . . ?
O5 C55 H55B 109.5 . . ?
O5 C55 H55C 109.5 . . ?
N1 Dy1 N4 128.7(2) . . ?
N1 Dy1 N6 161.0(2) . . ?
N1 Dy1 O5 91.9(2) . . ?
N3 Dy1 N1 65.2(2) . . ?
N3 Dy1 N4 64.6(2) . . ?
N3 Dy1 N6 129.2(2) . . ?
N3 Dy1 O5 79.7(2) . . ?
N4 Dy1 N6 64.7(2) . . ?
N4 Dy1 O5 69.5(2) . . ?
O3 Dy1 N1 94.2(2) . . ?
O3 Dy1 N3 80.4(2) . . ?
O3 Dy1 N4 87.3(2) . . ?
O3 Dy1 N6 100.3(2) . . ?
O3 Dy1 O5 154.3(2) . . ?
O1 Dy1 N1 70.4(2) . . ?
O1 Dy1 N3 122.4(2) . . ?
O1 Dy1 N4 132.8(2) . . ?
O1 Dy1 N6 90.6(2) . . ?
O1 Dy1 O3 138.4(2) . . ?
O1 Dy1 O2 81.0(2) . . ?
O1 Dy1 O5 67.0(2) . . ?
O2 Dy1 N1 105.2(2) . . ?
O2 Dy1 N3 144.2(2) . . ?
O2 Dy1 N4 121.6(2) . . ?
O2 Dy1 N6 70.5(2) . . ?
O2 Dy1 O3 65.57(18) . . ?
O2 Dy1 O5 136.1(2) . . ?
O5 Dy1 N6 80.3(2) . . ?
N7 Dy2 N9 63.9(2) . . ?
N7 Dy2 N10 127.6(2) . . ?
N9 Dy2 N10 64.3(2) . . ?
N12 Dy2 N7 164.5(2) . . ?
N12 Dy2 N9 128.8(2) . . ?
N12 Dy2 N10 64.5(2) . . ?
O3 Dy2 N7 106.3(2) . . ?
O3 Dy2 N9 142.7(2) . . ?
O3 Dy2 N10 119.6(2) . . ?
O3 Dy2 N12 69.2(2) . . ?
O3 Dy2 O2 64.74(18) . . ?
O3 Dy2 O6 133.2(2) . . ?
O4 Dy2 N7 70.3(2) . . ?
O4 Dy2 N9 124.0(2) . . ?
O4 Dy2 N10 138.6(2) . . ?
O4 Dy2 N12 94.2(2) . . ?
O4 Dy2 O3 79.49(19) . . ?
O4 Dy2 O2 136.5(2) . . ?
O4 Dy2 O6 70.7(2) . . ?
O2 Dy2 N7 95.9(2) . . ?
O2 Dy2 N9 79.97(19) . . ?
O2 Dy2 N10 83.0(2) . . ?
O2 Dy2 N12 95.4(2) . . ?
O6 Dy2 N7 96.7(2) . . ?
O6 Dy2 N9 84.1(2) . . ?
O6 Dy2 N10 70.3(2) . . ?
O6 Dy2 N12 77.7(2) . . ?
O6 Dy2 O2 152.79(19) . . ?
C8 N1 Dy1 128.4(6) . . ?
C8 N1 N2 115.6(7) . . ?
N2 N1 Dy1 115.4(5) . . ?
C9 N2 N1 119.4(7) . . ?
C9 N2 H2 120.3 . . ?
N1 N2 H2 120.3 . . ?
C9 N3 C13 118.1(7) . . ?
C9 N3 Dy1 119.2(5) . . ?
C13 N3 Dy1 122.5(6) . . ?
C14 N4 C18 118.3(8) . . ?
C14 N4 Dy1 121.9(6) . . ?
C18 N4 Dy1 119.4(5) . . ?
C18 N5 H5A 120.6 . . ?
C18 N5 N6 118.9(8) . . ?
N6 N5 H5A 120.6 . . ?
C19 N6 Dy1 126.3(6) . . ?
C19 N6 N5 115.6(8) . . ?
N5 N6 Dy1 117.7(5) . . ?
C34 N7 Dy2 128.2(6) . . ?
C34 N7 N8 114.1(7) . . ?
N8 N7 Dy2 117.1(5) . . ?
C35 N8 N7 118.9(7) . . ?
C35 N8 H8A 120.5 . . ?
N7 N8 H8A 120.5 . . ?
C35 N9 C39 119.6(7) . . ?
C35 N9 Dy2 119.3(6) . . ?
C39 N9 Dy2 120.8(6) . . ?
C40 N10 C44 119.1(8) . . ?
C40 N10 Dy2 121.2(6) . . ?
C44 N10 Dy2 119.6(5) . . ?
C44 N11 H11A 120.1 . . ?
C44 N11 N12 119.7(7) . . ?
N12 N11 H11A 120.1 . . ?
C45 N12 Dy2 126.4(6) . . ?
C45 N12 N11 115.5(7) . . ?
N11 N12 Dy2 117.3(5) . . ?
O18 N13 O20 119.9(9) . . ?
O18 N13 O19 119.4(10) . . ?
O19 N13 O20 120.7(10) . . ?
C48 O10 C52 118.9(7) . . ?
C47 O3 Dy1 122.7(4) . . ?
C47 O3 Dy2 118.2(5) . . ?
Dy2 O3 Dy1 111.0(2) . . ?
C33 O4 Dy2 136.9(6) . . ?
C28 O9 C27 117.1(8) . . ?
C2 O7 C1 117.1(7) . . ?
C7 O1 Dy1 137.5(6) . . ?
C24 O8 C26 117.6(7) . . ?
C25 O2 Dy1 118.0(5) . . ?
C25 O2 Dy2 123.5(5) . . ?
Dy1 O2 Dy2 112.5(2) . . ?
C55 O5 Dy1 142.7(7) . . ?
Dy2 O6 H6A 127.9 . . ?
Dy2 O6 H6B 127.8 . . ?
H6A O6 H6B 104.3 . . ?
H15A O15 H15B 104.5 . . ?
H16A O16 H16B 104.6 . . ?
C53 O17 H17A 109.6 . . ?
C54 O11 H11B 109.5 . . ?
H13A O13 H13B 104.4 . . ?
O23 N14 O22 123(3) . . ?
O23 N14 O21 130(3) . . ?
O21 N14 O22 106(2) . . ?

loop_
_geom_bond_atom_site_label_1
_geom_bond_atom_site_label_2
_geom_bond_distance
_geom_bond_site_symmetry_2
_geom_bond_publ_flag
C1 H1A 0.9600 . ?
C1 H1B 0.9600 . ?
C1 H1C 0.9600 . ?
C1 O7 1.431(10) . ?
C2 C3 1.375(13) . ?
C2 C7 1.432(12) . ?
C2 O7 1.376(11) . ?
C3 H3 0.9300 . ?
C3 C4 1.391(14) . ?
C4 H4 0.9300 . ?
C4 C5 1.355(13) . ?
C5 H5 0.9300 . ?
C5 C6 1.412(12) . ?
C6 C7 1.384(13) . ?
C6 C8 1.444(12) . ?
C7 O1 1.286(10) . ?
C8 H8 0.9300 . ?
C8 N1 1.277(10) . ?
C9 C10 1.398(12) . ?
C9 N2 1.346(11) . ?
C9 N3 1.357(11) . ?
C10 H10 0.9300 . ?
C10 C11 1.346(13) . ?
C11 H11 0.9300 . ?
C11 C12 1.362(15) . ?
C12 H12 0.9300 . ?
C12 C13 1.367(12) . ?
C13 C14 1.467(13) . ?
C13 N3 1.380(11) . ?
C14 C15 1.369(13) . ?
C14 N4 1.340(11) . ?
C15 H15 0.9300 . ?
C15 C16 1.358(14) . ?
C16 H16 0.9300 . ?
C16 C17 1.365(14) . ?
C17 H17 0.9300 . ?
C17 C18 1.391(12) . ?
C18 N4 1.346(11) . ?
C18 N5 1.352(11) . ?
C19 H19 0.9300 . ?
C19 C20 1.457(12) . ?
C19 N6 1.306(10) . ?
C20 C21 1.392(12) . ?
C20 C25 1.392(12) . ?
C21 H21 0.9300 . ?
C21 C22 1.383(13) . ?
C22 H22 0.9300 . ?
C22 C23 1.380(13) . ?
C23 H23 0.9300 . ?
C23 C24 1.371(12) . ?
C24 C25 1.402(12) . ?
C24 O8 1.378(11) . ?
C25 O2 1.350(9) . ?
C26 H26A 0.9600 . ?
C26 H26B 0.9600 . ?
C26 H26C 0.9600 . ?
C26 O8 1.413(10) . ?
C27 H27A 0.9600 . ?
C27 H27B 0.9600 . ?
C27 H27C 0.9600 . ?
C27 O9 1.424(10) . ?
C28 C29 1.374(13) . ?
C28 C33 1.419(12) . ?
C28 O9 1.371(11) . ?
C29 H29 0.9300 . ?
C29 C30 1.408(14) . ?
C30 H30 0.9300 . ?
C30 C31 1.357(13) . ?
C31 H31 0.9300 . ?
C31 C32 1.405(12) . ?
C32 C33 1.409(12) . ?
C32 C34 1.429(12) . ?
C33 O4 1.294(10) . ?
C34 H34 0.9300 . ?
C34 N7 1.298(11) . ?
C35 C36 1.402(12) . ?
C35 N8 1.344(11) . ?
C35 N9 1.320(11) . ?
C36 H36 0.9300 . ?
C36 C37 1.353(15) . ?
C37 H37 0.9300 . ?
C37 C38 1.387(15) . ?
C38 H38 0.9300 . ?
C38 C39 1.372(12) . ?
C39 C40 1.446(12) . ?
C39 N9 1.379(11) . ?
C40 C41 1.410(13) . ?
C40 N10 1.338(10) . ?
C41 H41 0.9300 . ?
C41 C42 1.353(14) . ?
C42 H42 0.9300 . ?
C42 C43 1.350(14) . ?
C43 H43 0.9300 . ?
C43 C44 1.364(13) . ?
C44 N10 1.343(11) . ?
C44 N11 1.363(11) . ?
C45 H45 0.9300 . ?
C45 C46 1.455(12) . ?
C45 N12 1.277(10) . ?
C46 C47 1.393(12) . ?
C46 C51 1.399(12) . ?
C47 C48 1.394(12) . ?
C47 O3 1.339(9) . ?
C48 C49 1.370(12) . ?
C48 O10 1.382(10) . ?
C49 H49 0.9300 . ?
C49 C50 1.388(14) . ?
C50 H50 0.9300 . ?
C50 C51 1.355(14) . ?
C51 H51 0.9300 . ?
C52 H52A 0.9600 . ?
C52 H52B 0.9600 . ?
C52 H52C 0.9600 . ?
C52 O10 1.424(10) . ?
C53 H53A 0.9600 . ?
C53 H53B 0.9600 . ?
C53 H53C 0.9600 . ?
C53 O17 1.396(16) . ?
C54 H54A 0.9600 . ?
C54 H54B 0.9600 . ?
C54 H54C 0.9600 . ?
C54 O11 1.476(15) . ?
C55 H55A 0.9600 . ?
C55 H55B 0.9600 . ?
C55 H55C 0.9600 . ?
C55 O5 1.464(13) . ?
Dy1 N1 2.480(7) . ?
Dy1 N3 2.449(6) . ?
Dy1 N4 2.480(7) . ?
Dy1 N6 2.487(7) . ?
Dy1 O3 2.385(5) . ?
Dy1 O1 2.219(6) . ?
Dy1 O2 2.306(5) . ?
Dy1 O5 2.484(7) . ?
Dy2 N7 2.502(7) . ?
Dy2 N9 2.503(6) . ?
Dy2 N10 2.504(7) . ?
Dy2 N12 2.495(7) . ?
Dy2 O3 2.354(5) . ?
Dy2 O4 2.237(5) . ?
Dy2 O2 2.391(5) . ?
Dy2 O6 2.383(6) . ?
N1 N2 1.379(9) . ?
N2 H2 0.8600 . ?
N5 H5A 0.8600 . ?
N5 N6 1.374(9) . ?
N7 N8 1.374(9) . ?
N8 H8A 0.8600 . ?
N11 H11A 0.8600 . ?
N11 N12 1.366(9) . ?
N13 O20 1.249(10) . ?
N13 O18 1.230(11) . ?
N13 O19 1.241(11) . ?
O6 H6A 0.8500 . ?
O6 H6B 0.8508 . ?
O15 H15A 0.8500 . ?
O15 H15B 0.8501 . ?
O16 H16A 0.8500 . ?
O16 H16B 0.8499 . ?
O17 H17A 0.8200 . ?
O11 H11B 0.8200 . ?
O13 H13A 0.8502 . ?
O13 H13B 0.8519 . ?
O22 N14 1.30(2) . ?
O23 N14 1.09(2) . ?
O21 N14 1.26(2) . ?

loop_
_geom_torsion_atom_site_label_1
_geom_torsion_atom_site_label_2
_geom_torsion_atom_site_label_3
_geom_torsion_atom_site_label_4
_geom_torsion
_geom_torsion_site_symmetry_1
_geom_torsion_site_symmetry_2
_geom_torsion_site_symmetry_3
_geom_torsion_site_symmetry_4
_geom_torsion_publ_flag
C2 C3 C4 C5 4.8(15) . . . . ?
C2 C7 O1 Dy1 -152.8(6) . . . . ?
C3 C2 C7 C6 -3.0(13) . . . . ?
C3 C2 C7 O1 178.4(8) . . . . ?
C3 C2 O7 C1 -6.9(13) . . . . ?
C3 C4 C5 C6 -4.4(14) . . . . ?
C4 C5 C6 C7 0.3(14) . . . . ?
C4 C5 C6 C8 173.3(8) . . . . ?
C5 C6 C7 C2 3.4(13) . . . . ?
C5 C6 C7 O1 -178.1(8) . . . . ?
C5 C6 C8 N1 176.9(8) . . . . ?
C6 C7 O1 Dy1 28.8(13) . . . . ?
C6 C8 N1 Dy1 -19.0(13) . . . . ?
C6 C8 N1 N2 171.2(8) . . . . ?
C7 C2 C3 C4 -1.0(14) . . . . ?
C7 C2 O7 C1 174.9(8) . . . . ?
C7 C6 C8 N1 -10.2(14) . . . . ?
C8 C6 C7 C2 -169.3(8) . . . . ?
C8 C6 C7 O1 9.2(13) . . . . ?
C8 N1 N2 C9 -168.6(8) . . . . ?
C9 C10 C11 C12 -1.3(16) . . . . ?
C10 C9 N2 N1 167.9(8) . . . . ?
C10 C9 N3 C13 0.6(12) . . . . ?
C10 C9 N3 Dy1 176.1(7) . . . . ?
C10 C11 C12 C13 0.5(17) . . . . ?
C11 C12 C13 C14 178.3(9) . . . . ?
C11 C12 C13 N3 0.9(15) . . . . ?
C12 C13 C14 C15 -2.1(15) . . . . ?
C12 C13 C14 N4 178.8(9) . . . . ?
C12 C13 N3 C9 -1.4(12) . . . . ?
C12 C13 N3 Dy1 -176.8(7) . . . . ?
C13 C14 C15 C16 -175.7(9) . . . . ?
C13 C14 N4 C18 173.7(8) . . . . ?
C13 C14 N4 Dy1 0.4(11) . . . . ?
C14 C13 N3 C9 -179.0(7) . . . . ?
C14 C13 N3 Dy1 5.5(10) . . . . ?
C14 C15 C16 C17 0.4(16) . . . . ?
C15 C14 N4 C18 -5.4(13) . . . . ?
C15 C14 N4 Dy1 -178.8(7) . . . . ?
C15 C16 C17 C18 -1.8(16) . . . . ?
C16 C17 C18 N4 -0.4(15) . . . . ?
C16 C17 C18 N5 179.6(9) . . . . ?
C17 C18 N4 C14 4.0(13) . . . . ?
C17 C18 N4 Dy1 177.5(7) . . . . ?
C17 C18 N5 N6 175.2(8) . . . . ?
C18 N5 N6 C19 -176.9(8) . . . . ?
C18 N5 N6 Dy1 9.6(11) . . . . ?
C19 C20 C21 C22 -177.8(8) . . . . ?
C19 C20 C25 C24 176.0(8) . . . . ?
C19 C20 C25 O2 -4.8(13) . . . . ?
C20 C19 N6 Dy1 -8.1(12) . . . . ?
C20 C19 N6 N5 179.1(8) . . . . ?
C20 C21 C22 C23 0.4(14) . . . . ?
C20 C25 O2 Dy1 61.5(9) . . . . ?
C20 C25 O2 Dy2 -89.4(8) . . . . ?
C21 C20 C25 C24 -5.9(12) . . . . ?
C21 C20 C25 O2 173.3(7) . . . . ?
C21 C22 C23 C24 -2.6(14) . . . . ?
C22 C23 C24 C25 0.5(14) . . . . ?
C22 C23 C24 O8 -179.1(9) . . . . ?
C23 C24 C25 C20 3.7(13) . . . . ?
C23 C24 C25 O2 -175.5(8) . . . . ?
C23 C24 O8 C26 -5.5(13) . . . . ?
C24 C25 O2 Dy1 -119.4(7) . . . . ?
C24 C25 O2 Dy2 89.8(8) . . . . ?
C25 C20 C21 C22 4.0(13) . . . . ?
C25 C24 O8 C26 174.9(8) . . . . ?
C28 C29 C30 C31 3.7(15) . . . . ?
C28 C33 O4 Dy2 -152.4(6) . . . . ?
C29 C28 C33 C32 -3.4(13) . . . . ?
C29 C28 C33 O4 178.1(8) . . . . ?
C29 C28 O9 C27 -1.8(13) . . . . ?
C29 C30 C31 C32 -3.0(15) . . . . ?
C30 C31 C32 C33 -0.9(14) . . . . ?
C30 C31 C32 C34 172.2(9) . . . . ?
C31 C32 C33 C28 4.0(12) . . . . ?
C31 C32 C33 O4 -177.5(8) . . . . ?
C31 C32 C34 N7 175.2(9) . . . . ?
C32 C33 O4 Dy2 29.2(13) . . . . ?
C32 C34 N7 Dy2 -17.5(13) . . . . ?
C32 C34 N7 N8 171.8(8) . . . . ?
C33 C28 C29 C30 -0.4(15) . . . . ?
C33 C28 O9 C27 179.7(8) . . . . ?
C33 C32 C34 N7 -11.7(14) . . . . ?
C34 C32 C33 C28 -168.8(8) . . . . ?
C34 C32 C33 O4 9.7(13) . . . . ?
C34 N7 N8 C35 -175.4(8) . . . . ?
C35 C36 C37 C38 -2.0(17) . . . . ?
C36 C35 N8 N7 175.9(8) . . . . ?
C36 C35 N9 C39 -0.9(13) . . . . ?
C36 C35 N9 Dy2 172.9(7) . . . . ?
C36 C37 C38 C39 2.1(17) . . . . ?
C37 C38 C39 C40 179.1(10) . . . . ?
C37 C38 C39 N9 -1.5(15) . . . . ?
C38 C39 C40 C41 -4.0(15) . . . . ?
C38 C39 C40 N10 175.5(9) . . . . ?
C38 C39 N9 C35 0.9(13) . . . . ?
C38 C39 N9 Dy2 -172.8(7) . . . . ?
C39 C40 C41 C42 -174.4(10) . . . . ?
C39 C40 N10 C44 176.0(8) . . . . ?
C39 C40 N10 Dy2 -0.6(11) . . . . ?
C40 C39 N9 C35 -179.6(8) . . . . ?
C40 C39 N9 Dy2 6.7(10) . . . . ?
C40 C41 C42 C43 -4.9(17) . . . . ?
C41 C40 N10 C44 -4.5(13) . . . . ?
C41 C40 N10 Dy2 178.9(7) . . . . ?
C41 C42 C43 C44 2.1(18) . . . . ?
C42 C43 C44 N10 -0.3(16) . . . . ?
C42 C43 C44 N11 177.2(10) . . . . ?
C43 C44 N10 C40 1.6(14) . . . . ?
C43 C44 N10 Dy2 178.2(7) . . . . ?
C43 C44 N11 N12 172.3(9) . . . . ?
C44 N11 N12 C45 -175.1(8) . . . . ?
C44 N11 N12 Dy2 14.3(10) . . . . ?
C45 C46 C47 C48 175.5(8) . . . . ?
C45 C46 C47 O3 -2.3(13) . . . . ?
C45 C46 C51 C50 -178.4(9) . . . . ?
C46 C45 N12 Dy2 -11.6(12) . . . . ?
C46 C45 N12 N11 178.9(8) . . . . ?
C46 C47 C48 C49 5.9(12) . . . . ?
C46 C47 C48 O10 -174.8(7) . . . . ?
C46 C47 O3 Dy1 -86.9(8) . . . . ?
C46 C47 O3 Dy2 59.0(9) . . . . ?
C47 C46 C51 C50 3.9(14) . . . . ?
C47 C48 C49 C50 -1.8(13) . . . . ?
C47 C48 O10 C52 177.6(7) . . . . ?
C48 C47 O3 Dy1 95.4(8) . . . . ?
C48 C47 O3 Dy2 -118.7(7) . . . . ?
C48 C49 C50 C51 -1.4(14) . . . . ?
C49 C48 O10 C52 -3.2(12) . . . . ?
C49 C50 C51 C46 0.3(15) . . . . ?
C51 C46 C47 C48 -6.9(12) . . . . ?
C51 C46 C47 O3 175.3(8) . . . . ?
Dy1 N1 N2 C9 20.3(9) . . . . ?
Dy2 N7 N8 C35 12.8(10) . . . . ?
N2 C9 C10 C11 -176.8(9) . . . . ?
N2 C9 N3 C13 178.2(7) . . . . ?
N2 C9 N3 Dy1 -6.2(10) . . . . ?
N3 C9 C10 C11 0.7(14) . . . . ?
N3 C9 N2 N1 -9.8(11) . . . . ?
N3 C13 C14 C15 175.5(8) . . . . ?
N3 C13 C14 N4 -3.7(11) . . . . ?
N4 C14 C15 C16 3.4(15) . . . . ?
N4 C18 N5 N6 -4.8(13) . . . . ?
N5 C18 N4 C14 -176.0(8) . . . . ?
N5 C18 N4 Dy1 -2.5(11) . . . . ?
N6 C19 C20 C21 159.3(9) . . . . ?
N6 C19 C20 C25 -22.5(13) . . . . ?
N8 C35 C36 C37 -177.9(10) . . . . ?
N8 C35 N9 C39 178.4(8) . . . . ?
N8 C35 N9 Dy2 -7.8(11) . . . . ?
N9 C35 C36 C37 1.5(15) . . . . ?
N9 C35 N8 N7 -3.4(12) . . . . ?
N9 C39 C40 C41 176.6(9) . . . . ?
N9 C39 C40 N10 -3.9(12) . . . . ?
N10 C40 C41 C42 6.2(15) . . . . ?
N10 C44 N11 N12 -10.0(12) . . . . ?
N11 C44 N10 C40 -176.0(8) . . . . ?
N11 C44 N10 Dy2 0.6(10) . . . . ?
N12 C45 C46 C47 -22.6(14) . . . . ?
N12 C45 C46 C51 159.8(9) . . . . ?
O10 C48 C49 C50 179.1(8) . . . . ?
O3 C47 C48 C49 -176.2(7) . . . . ?
O3 C47 C48 O10 3.0(11) . . . . ?
O9 C28 C29 C30 -178.9(9) . . . . ?
O9 C28 C33 C32 175.2(7) . . . . ?
O9 C28 C33 O4 -3.3(11) . . . . ?
O7 C2 C3 C4 -179.0(9) . . . . ?
O7 C2 C7 C6 175.2(8) . . . . ?
O7 C2 C7 O1 -3.3(12) . . . . ?
O8 C24 C25 C20 -176.6(8) . . . . ?
O8 C24 C25 O2 4.2(11) . . . . ?

loop_
_smtbx_masks_void_nr
_smtbx_masks_void_average_x
_smtbx_masks_void_average_y
_smtbx_masks_void_average_z
_smtbx_masks_void_volume
_smtbx_masks_void_count_electrons
_smtbx_masks_void_content
1 0.170 0.000 0.500 731.0 200.0 ?
2 -0.753 0.500 0.000 731.0 200.0 ?
3 0.399 0.723 0.593 10.4 0.0 ?
4 0.399 0.777 0.093 10.4 0.0 ?
5 0.601 0.223 0.907 10.4 0.0 ?
6 0.601 0.277 0.407 10.4 0.0 ?
